data_8105527
loop_
_publ_author_name
'Cuihong, Zhang'
'Xiaohu, Wei'
'Liguo, Yang'
'Zhenzhen, He'
'Jiaze, Wu'
'Hao, Liu'
'Xin, Li'
'Zongcheng, Miao'

_publ_section_title
;
 Crystal structure of catena-poly[bromido-(\m2-pyrazine-2-carboxylato-\k3
 N:N&#x2032;,O)copper(II)], C10H6N4Cu2O4Br
;
_journal_issue 1
_journal_name_full 'Zeitschrift f\"ur Kristallographie - New Crystal Structures'
_journal_page_first 23
_journal_page_last 24
_journal_paper_doi 10.1515/ncrs-2018-0008
_journal_volume 234
_journal_year 2018
_chemical_formula_sum 'C10 H6 Br Cu2 N4 O4'
_chemical_formula_weight 453.18
_space_group_crystal_system orthorhombic
_space_group_IT_number 62
_space_group_name_Hall '-P 2ac 2n'
_space_group_name_H-M_alt 'P n m a'
_atom_sites_solution_hydrogens geom
_audit_creation_method SHELXL-2018/1
_cell_angle_alpha 90
_cell_angle_beta 90
_cell_angle_gamma 90
_cell_formula_units_Z 4
_cell_length_a 6.7680(10)
_cell_length_b 23.693(2)
_cell_length_c 7.7301(11)
_cell_measurement_reflns_used 3029
_cell_measurement_temperature 298(2)
_cell_measurement_theta_max 28.043
_cell_measurement_theta_min 20579
_cell_volume 1239.6(3)
_computing_structure_refinement 'SHELXL-2018/1 (Sheldrick, 2018)'
_diffrn_ambient_temperature 298(2)
_diffrn_measured_fraction_theta_full 0.979
_diffrn_measured_fraction_theta_max 0.979
_diffrn_measurement_device_type 'CCD area detector'
_diffrn_measurement_method 'phi and omega scans'
_diffrn_radiation_type MoK\a
_diffrn_radiation_wavelength 0.71073
_diffrn_reflns_av_R_equivalents 0.1065
_diffrn_reflns_av_unetI/netI 0.0610
_diffrn_reflns_Laue_measured_fraction_full 0.979
_diffrn_reflns_Laue_measured_fraction_max 0.979
_diffrn_reflns_limit_h_max 7
_diffrn_reflns_limit_h_min -8
_diffrn_reflns_limit_k_max 26
_diffrn_reflns_limit_k_min -26
_diffrn_reflns_limit_l_max 5
_diffrn_reflns_limit_l_min -9
_diffrn_reflns_number 4841
_diffrn_reflns_point_group_measured_fraction_full 0.979
_diffrn_reflns_point_group_measured_fraction_max 0.979
_diffrn_reflns_theta_full 25.013
_diffrn_reflns_theta_max 25.013
_diffrn_reflns_theta_min 1.719
_exptl_absorpt_coefficient_mu 6.676
_exptl_absorpt_correction_T_max 0.2861
_exptl_absorpt_correction_T_min 0.1492
_exptl_absorpt_correction_type multi-scan
_exptl_absorpt_process_details sadabs
_exptl_crystal_colour red
_exptl_crystal_density_diffrn 2.428
_exptl_crystal_description block
_exptl_crystal_F_000 876
_exptl_crystal_size_max 0.460
_exptl_crystal_size_mid 0.450
_exptl_crystal_size_min 0.250
_exptl_transmission_factor_max 0.2861
_exptl_transmission_factor_min 0.1492
_refine_diff_density_max 0.815
_refine_diff_density_min -0.945
_refine_diff_density_rms 0.160
_refine_ls_extinction_coef 0.0103(12)
_refine_ls_extinction_expression Fc^*^=kFc[1+0.001xFc^2^\l^3^/sin(2\q)]^-1/4^
_refine_ls_extinction_method 'SHELXL-2018/1 (Sheldrick 2018)'
_refine_ls_goodness_of_fit_ref 1.117
_refine_ls_hydrogen_treatment constr
_refine_ls_matrix_type full
_refine_ls_number_parameters 101
_refine_ls_number_reflns 1095
_refine_ls_number_restraints 0
_refine_ls_restrained_S_all 1.117
_refine_ls_R_factor_all 0.0547
_refine_ls_R_factor_gt 0.0473
_refine_ls_shift/su_max 0.000
_refine_ls_shift/su_mean 0.000
_refine_ls_structure_factor_coef Fsqd
_refine_ls_weighting_details 'w=1/[\s^2^(Fo^2^)+(0.0649P)^2^+1.6519P] where P=(Fo^2^+2Fc^2^)/3'
_refine_ls_weighting_scheme calc
_refine_ls_wR_factor_gt 0.1238
_refine_ls_wR_factor_ref 0.1293
_reflns_Friedel_coverage 0.000
_reflns_Friedel_fraction_full .
_reflns_Friedel_fraction_max .
_reflns_number_gt 933
_reflns_number_total 1095
_reflns_threshold_expression 'I > 2\s(I)'
_cod_data_source_file suppl_ncrs-2018-0008_suppl.cif
_cod_data_source_block spherical
_cod_original_cell_volume 1239.5(3)
_cod_database_code 8105527
_shelx_shelxl_version_number 2018/1
_shelx_space_group_comment
;
The symmetry employed for this shelxl refinement is uniquely defined
by the following loop, which should always be used as a source of
symmetry information in preference to the above space-group names.
They are only intended as comments.
;
_shelx_estimated_absorpt_t_min 0.149
_shelx_estimated_absorpt_t_max 0.286

loop_
_space_group_symop_operation_xyz
'x, y, z'
'-x+1/2, -y, z+1/2'
'x+1/2, -y+1/2, -z+1/2'
'-x, y+1/2, -z'
'-x, -y, -z'
'x-1/2, y, -z-1/2'
'-x-1/2, y-1/2, z-1/2'
'x, -y-1/2, z'

loop_
_atom_site_label
_atom_site_type_symbol
_atom_site_fract_x
_atom_site_fract_y
_atom_site_fract_z
_atom_site_U_iso_or_equiv
_atom_site_adp_type
_atom_site_occupancy
_atom_site_site_symmetry_order
_atom_site_calc_flag
_atom_site_refinement_flags_posn
_atom_site_refinement_flags_adp
_atom_site_refinement_flags_occupancy
_atom_site_disorder_assembly
_atom_site_disorder_group
Cu1 Cu 0.000000 1.000000 1.000000 0.0276(4) Uani 1 2 d S . P . .
Br1 Br 0.82422(14) 0.750000 0.96768(11) 0.0395(4) Uani 1 2 d S T P . .
N1 N 0.1513(7) 0.9285(2) 1.0243(5) 0.0275(11) Uani 1 1 d . . . . .
N2 N 0.3354(7) 0.8248(2) 0.9913(6) 0.0332(12) Uani 1 1 d . . . . .
Cu2 Cu 0.47001(19) 0.750000 0.96815(16) 0.0448(4) Uani 1 2 d S T P . .
O1 O 0.0675(6) 0.99214(16) 0.7565(5) 0.0310(9) Uani 1 1 d . . . . .
O2 O 0.2178(6) 0.93310(18) 0.5733(5) 0.0390(10) Uani 1 1 d . . . . .
C1 C 0.1608(7) 0.9476(2) 0.7192(6) 0.0269(12) Uani 1 1 d . . . . .
C2 C 0.2063(8) 0.9091(2) 0.8692(7) 0.0276(12) Uani 1 1 d . . . . .
C3 C 0.2965(8) 0.8572(2) 0.8535(8) 0.0320(13) Uani 1 1 d . . . . .
H3 H 0.331341 0.844318 0.744021 0.038 Uiso 1 1 calc R U . . .
C4 C 0.2860(8) 0.8455(2) 1.1470(8) 0.0348(13) Uani 1 1 d . . . . .
H4 H 0.314624 0.824568 1.245711 0.042 Uiso 1 1 calc R U . . .
C5 C 0.1928(8) 0.8975(2) 1.1638(7) 0.0326(13) Uani 1 1 d . . . . .
H5 H 0.159048 0.910797 1.273086 0.039 Uiso 1 1 calc R U . . .

loop_
_atom_site_aniso_label
_atom_site_aniso_U_11
_atom_site_aniso_U_22
_atom_site_aniso_U_33
_atom_site_aniso_U_23
_atom_site_aniso_U_13
_atom_site_aniso_U_12
Cu1 0.0392(7) 0.0312(6) 0.0125(5) 0.0004(4) 0.0010(3) 0.0071(4)
Br1 0.0477(6) 0.0377(6) 0.0330(6) 0.000 -0.0006(4) 0.000
N1 0.033(3) 0.034(3) 0.016(2) -0.002(2) -0.0018(17) 0.0005(18)
N2 0.036(3) 0.033(3) 0.031(3) -0.002(2) 0.0012(19) 0.000(2)
Cu2 0.0507(8) 0.0295(7) 0.0542(8) 0.000 0.0047(5) 0.000
O1 0.041(2) 0.040(2) 0.0120(17) 0.0018(16) 0.0025(17) 0.0029(16)
O2 0.051(3) 0.050(2) 0.0163(19) -0.0050(19) 0.0066(19) 0.001(2)
C1 0.031(3) 0.037(3) 0.013(3) -0.002(2) 0.002(2) -0.004(2)
C2 0.032(3) 0.031(3) 0.019(3) -0.004(2) 0.000(2) -0.001(2)
C3 0.034(3) 0.037(3) 0.025(3) -0.006(3) 0.004(2) -0.003(2)
C4 0.043(3) 0.036(3) 0.025(3) 0.008(3) -0.005(3) 0.000(2)
C5 0.040(3) 0.041(3) 0.016(3) 0.001(3) -0.001(2) -0.005(2)

loop_
_atom_type_symbol
_atom_type_description
_atom_type_scat_dispersion_real
_atom_type_scat_dispersion_imag
_atom_type_scat_source
C C 0.0033 0.0016 'International Tables Vol C Tables 4.2.6.8 and 6.1.1.4'
H H 0.0000 0.0000 'International Tables Vol C Tables 4.2.6.8 and 6.1.1.4'
O O 0.0106 0.0060 'International Tables Vol C Tables 4.2.6.8 and 6.1.1.4'
N N 0.0061 0.0033 'International Tables Vol C Tables 4.2.6.8 and 6.1.1.4'
Br Br -0.2901 2.4595 'International Tables Vol C Tables 4.2.6.8 and 6.1.1.4'
Cu Cu 0.3201 1.2651 'International Tables Vol C Tables 4.2.6.8 and 6.1.1.4'

loop_
_geom_angle_atom_site_label_1
_geom_angle_atom_site_label_2
_geom_angle_atom_site_label_3
_geom_angle
_geom_angle_site_symmetry_1
_geom_angle_site_symmetry_3
O1 Cu1 O1 180.0 . 5_577
O1 Cu1 N1 96.36(17) . 5_577
O1 Cu1 N1 83.64(17) 5_577 5_577
O1 Cu1 N1 83.64(17) . .
O1 Cu1 N1 96.36(17) 5_577 .
N1 Cu1 N1 180.0(3) 5_577 .
C5 N1 C2 118.5(5) . .
C5 N1 Cu1 130.8(4) . .
C2 N1 Cu1 110.6(4) . .
C3 N2 C4 117.1(5) . .
C3 N2 Cu2 121.7(4) . .
C4 N2 Cu2 121.1(4) . .
N2 Cu2 N2 124.7(3) . 8_575
N2 Cu2 Br1 117.10(15) . .
N2 Cu2 Br1 117.10(15) 8_575 .
C1 O1 Cu1 114.7(3) . .
O2 C1 O1 126.5(5) . .
O2 C1 C2 117.9(5) . .
O1 C1 C2 115.6(4) . .
N1 C2 C3 120.6(5) . .
N1 C2 C1 115.2(5) . .
C3 C2 C1 124.2(5) . .
N2 C3 C2 121.9(5) . .
N2 C3 H3 119.1 . .
C2 C3 H3 119.1 . .
N2 C4 C5 121.3(5) . .
N2 C4 H4 119.3 . .
C5 C4 H4 119.3 . .
N1 C5 C4 120.5(5) . .
N1 C5 H5 119.7 . .
C4 C5 H5 119.7 . .

loop_
_geom_bond_atom_site_label_1
_geom_bond_atom_site_label_2
_geom_bond_distance
_geom_bond_site_symmetry_2
Cu1 O1 1.946(4) .
Cu1 O1 1.946(4) 5_577
Cu1 N1 1.988(5) 5_577
Cu1 N1 1.988(5) .
Br1 Cu2 2.3973(16) .
N1 C5 1.334(7) .
N1 C2 1.337(7) .
N2 C3 1.339(8) .
N2 C4 1.341(7) .
N2 Cu2 2.001(5) .
O1 C1 1.263(7) .
O2 C1 1.240(6) .
C1 C2 1.507(7) .
C2 C3 1.379(8) .
C3 H3 0.9300 .
C4 C5 1.391(9) .
C4 H4 0.9300 .
C5 H5 0.9300 .

loop_
_geom_hbond_atom_site_label_D
_geom_hbond_atom_site_label_H
_geom_hbond_atom_site_label_A
_geom_hbond_distance_DH
_geom_hbond_distance_HA
_geom_hbond_distance_DA
_geom_hbond_angle_DHA
_geom_hbond_site_symmetry_A
_geom_hbond_publ_flag
C3 H3 Br1 0.93 2.77 3.557(6) 143.0 6_557 yes
C4 H4 Br1 0.93 2.83 3.749(6) 167.9 6_558 yes
C5 H5 O2 0.93 2.41 3.281(7) 155.1 1_556 yes

loop_
_geom_torsion_atom_site_label_1
_geom_torsion_atom_site_label_2
_geom_torsion_atom_site_label_3
_geom_torsion_atom_site_label_4
_geom_torsion
_geom_torsion_site_symmetry_1
_geom_torsion_site_symmetry_2
_geom_torsion_site_symmetry_3
_geom_torsion_site_symmetry_4
Cu1 O1 C1 O2 179.3(4) . . . .
Cu1 O1 C1 C2 -1.0(6) . . . .
C5 N1 C2 C3 2.6(8) . . . .
Cu1 N1 C2 C3 -173.7(4) . . . .
C5 N1 C2 C1 -177.9(4) . . . .
Cu1 N1 C2 C1 5.8(5) . . . .
O2 C1 C2 N1 176.3(5) . . . .
O1 C1 C2 N1 -3.4(7) . . . .
O2 C1 C2 C3 -4.2(8) . . . .
O1 C1 C2 C3 176.1(5) . . . .
C4 N2 C3 C2 -1.2(9) . . . .
Cu2 N2 C3 C2 -179.1(4) . . . .
N1 C2 C3 N2 -1.1(9) . . . .
C1 C2 C3 N2 179.4(5) . . . .
C3 N2 C4 C5 2.0(9) . . . .
Cu2 N2 C4 C5 179.9(4) . . . .
C2 N1 C5 C4 -1.8(8) . . . .
Cu1 N1 C5 C4 173.6(4) . . . .
N2 C4 C5 N1 -0.5(9) . . . .
